data_7720920
loop_
_publ_author_name
'Shen, Yaoguo'
'Wang, Xinyi'
'Wu, Mengqing'
'Yang, Yiman'
'Yan, Lingxin'

_publ_section_title
;
 Dual-tuning birefringence in hybrid crystals <i>via</i> Cd/Zn metal
 center and organic ligand isomerism.
;
_journal_issue 17
_journal_name_full 'Dalton transactions (Cambridge, England : 2003)'
_journal_page_first 6687
_journal_page_last 6692
_journal_paper_doi 10.1039/d6dt00452k
_journal_volume 55
_journal_year 2026
_chemical_formula_moiety 'Cd Cl3, C9 H7 Br N, H2 O'
_chemical_formula_sum 'C9 H9 Br Cd Cl3 N O'
_chemical_formula_weight 445.83
_space_group_crystal_system monoclinic
_space_group_IT_number 14
_space_group_name_Hall '-P 2ybc'
_space_group_name_H-M_alt 'P 1 21/c 1'
_atom_sites_solution_hydrogens mixed
_atom_sites_solution_primary dual
_audit_creation_date 2025-07-18
_audit_creation_method
;
Olex2 1.5
(compiled 2023.08.24 svn.re1ec1418 for OlexSys, GUI svn.r6817)
;
_audit_update_record
;
2025-12-10 deposited with the CCDC.	2026-04-17 downloaded from the CCDC.
;
_cell_angle_alpha 90
_cell_angle_beta 98.071(5)
_cell_angle_gamma 90
_cell_formula_units_Z 4
_cell_length_a 7.8674(4)
_cell_length_b 22.0685(12)
_cell_length_c 7.5146(4)
_cell_measurement_reflns_used 5113
_cell_measurement_temperature 293(2)
_cell_measurement_theta_max 26.6310
_cell_measurement_theta_min 1.8370
_cell_volume 1291.77(12)
_computing_cell_refinement 'CrysAlisPro 1.171.42.93a (Rigaku OD, 2023)'
_computing_data_collection 'CrysAlisPro 1.171.42.93a (Rigaku OD, 2023)'
_computing_data_reduction 'CrysAlisPro 1.171.42.93a (Rigaku OD, 2023)'
_computing_molecular_graphics 'Olex2 1.5 (Dolomanov et al., 2009)'
_computing_publication_material 'Olex2 1.5 (Dolomanov et al., 2009)'
_computing_structure_refinement 'SHELXL 2018/3 (Sheldrick, 2015)'
_computing_structure_solution 'SHELXT 2018/2 (Sheldrick, 2018)'
_diffrn_ambient_temperature 293(2)
_diffrn_detector 'Hybrid Pixel Array Detector'
_diffrn_detector_area_resol_mean 10.0000
_diffrn_measured_fraction_theta_full 0.993
_diffrn_measured_fraction_theta_max 0.936
_diffrn_measurement_details
;
List of Runs (angles in degrees, time in seconds):

  # Type    Start    End  Width  t~exp~   \w     \q     \k     \f   Frames
#--------------------------------------------------------------------------
  1  \w     15.00  80.00   0.50    1.69    --    9.30  60.00-154.00  130
  2  \w    -26.00   0.00   0.50    1.69    --    9.30 -60.00  66.00   52
  3  \w     -2.00  23.00   0.50    1.69    --   -9.60  60.00-154.00   50
  4  \w    -97.00  17.00   0.50    1.69    --   -9.60 -60.00  66.00  228
  5  \w    -22.00  97.00   0.50    1.69    --    9.30  38.00 -30.00  238
  6  \w    -19.00  18.00   0.50    1.69    --   -9.60 -82.00   0.00   74
  7  \w    -99.00 -48.00   0.50    1.69    --   -9.60 -82.00   0.00  102
;
_diffrn_measurement_device 'four-circle diffractometer'
_diffrn_measurement_device_type 'XtaLAB Pro II AFC12 (RINC): Kappa dual offset/far'
_diffrn_measurement_method '\w scans'
_diffrn_orient_matrix_type 'CrysAlisPro convention (1999,Acta A55,543-557)'
_diffrn_orient_matrix_UB_11 0.0758479000
_diffrn_orient_matrix_UB_12 -0.0164820000
_diffrn_orient_matrix_UB_13 -0.0084397000
_diffrn_orient_matrix_UB_21 0.0440448000
_diffrn_orient_matrix_UB_22 0.0159063000
_diffrn_orient_matrix_UB_23 0.0745925000
_diffrn_orient_matrix_UB_31 -0.0243928000
_diffrn_orient_matrix_UB_32 -0.0225211000
_diffrn_orient_matrix_UB_33 0.0588637000
_diffrn_radiation_monochromator mirror
_diffrn_radiation_probe x-ray
_diffrn_radiation_type 'Mo K\a'
_diffrn_radiation_wavelength 0.71073
_diffrn_reflns_av_R_equivalents 0.0556
_diffrn_reflns_av_unetI/netI 0.0580
_diffrn_reflns_Laue_measured_fraction_full 0.993
_diffrn_reflns_Laue_measured_fraction_max 0.936
_diffrn_reflns_limit_h_max 9
_diffrn_reflns_limit_h_min -9
_diffrn_reflns_limit_k_max 27
_diffrn_reflns_limit_k_min -19
_diffrn_reflns_limit_l_max 8
_diffrn_reflns_limit_l_min -9
_diffrn_reflns_number 9944
_diffrn_reflns_point_group_measured_fraction_full 0.993
_diffrn_reflns_point_group_measured_fraction_max 0.936
_diffrn_reflns_theta_full 25.242
_diffrn_reflns_theta_max 27.136
_diffrn_reflns_theta_min 1.846
_diffrn_source 'micro-focus sealed X-ray tube'
_diffrn_source_type 'Rigaku (Mo) X-ray Source'
_exptl_absorpt_coefficient_mu 5.380
_exptl_absorpt_correction_T_max 1.00000
_exptl_absorpt_correction_T_min 0.26374
_exptl_absorpt_correction_type multi-scan
_exptl_absorpt_process_details
;
CrysAlisPro 1.171.42.93a (Rigaku Oxford Diffraction, 2023)
Empirical absorption correction using spherical harmonics,
implemented in SCALE3 ABSPACK scaling algorithm.
;
_exptl_crystal_colour colourless
_exptl_crystal_colour_primary colourless
_exptl_crystal_density_diffrn 2.292
_exptl_crystal_description plate
_exptl_crystal_F_000 848
_refine_diff_density_max 0.765
_refine_diff_density_min -1.185
_refine_diff_density_rms 0.180
_refine_ls_extinction_method none
_refine_ls_goodness_of_fit_ref 1.065
_refine_ls_hydrogen_treatment constr
_refine_ls_matrix_type full
_refine_ls_number_parameters 148
_refine_ls_number_reflns 2665
_refine_ls_number_restraints 1
_refine_ls_restrained_S_all 1.066
_refine_ls_R_factor_all 0.0555
_refine_ls_R_factor_gt 0.0411
_refine_ls_shift/su_max 0.001
_refine_ls_shift/su_mean 0.000
_refine_ls_structure_factor_coef Fsqd
_refine_ls_weighting_details 'w=1/[\s^2^(Fo^2^)+(0.0493P)^2^] where P=(Fo^2^+2Fc^2^)/3'
_refine_ls_weighting_scheme calc
_refine_ls_wR_factor_gt 0.0941
_refine_ls_wR_factor_ref 0.1021
_reflns_Friedel_coverage 0.000
_reflns_number_gt 2142
_reflns_number_total 2665
_reflns_threshold_expression 'I > 2\s(I)'
_cod_data_source_file d6dt00452k2.cif
_cod_data_source_block wmq_4brcd_auto
_cod_depositor_comments 'Adding full bibliography for 7720920--7720922.cif.'
_cod_database_code 7720920
_shelx_shelxl_version_number 2018/3
_chemical_oxdiff_formula 'C H N O Br Cd Cl'
_shelx_space_group_comment
;
The symmetry employed for this shelxl refinement is uniquely defined
by the following loop, which should always be used as a source of
symmetry information in preference to the above space-group names.
They are only intended as comments.
;
_olex2_refinement_description
;
1. Fixed Uiso
 At 1.2 times of:
  All C(H) groups, All N(H) groups
 At 1.5 times of:
  All O(H,H) groups
2. Restrained distances
 H1A-Cl1_$1
 2.437 with sigma of 0.02
3.a Free rotating group:
 O1(H1A,H1B)
3.b Aromatic/amide H refined with riding coordinates:
 N1(H1), C2(H2), C3(H3), C4(H4), C5(H5), C8(H8), C9(H9)
;
_olex2_submission_special_instructions 'No special instructions were received'
_oxdiff_exptl_absorpt_empirical_details
;
Empirical correction (ABSPACK) includes:
- Absorption correction using spherical harmonics
- Frame scaling
;
_oxdiff_exptl_absorpt_empirical_full_max 1.770
_oxdiff_exptl_absorpt_empirical_full_min 0.430

loop_
_space_group_symop_operation_xyz
'x, y, z'
'-x, y+1/2, -z+1/2'
'-x, -y, -z'
'x, -y-1/2, z-1/2'

loop_
_atom_site_label
_atom_site_type_symbol
_atom_site_fract_x
_atom_site_fract_y
_atom_site_fract_z
_atom_site_U_iso_or_equiv
_atom_site_adp_type
_atom_site_occupancy
_atom_site_site_symmetry_order
_atom_site_calc_flag
_atom_site_refinement_flags_posn
_atom_site_refinement_flags_adp
_atom_site_refinement_flags_occupancy
_atom_site_disorder_assembly
_atom_site_disorder_group
Cd1 Cd 0.45584(5) 0.50541(2) 0.24478(4) 0.02692(15) Uani 1 1 d . . . . .
Cl1 Cl 0.14274(17) 0.53564(6) 0.23144(19) 0.0443(4) Uani 1 1 d . . . . .
Cl2 Cl 0.56644(17) 0.57737(5) 0.51167(15) 0.0303(3) Uani 1 1 d . . . . .
Cl3 Cl 0.56004(19) 0.57619(6) 0.00863(15) 0.0354(3) Uani 1 1 d . . . . .
Br1 Br 1.20225(7) 0.18916(2) 0.10022(7) 0.03771(18) Uani 1 1 d . . . . .
N1 N 0.9092(6) 0.36333(18) 0.1918(5) 0.0360(11) Uani 1 1 d . . . . .
H1 H 0.857021 0.396674 0.208319 0.043 Uiso 1 1 calc R U . . .
C1 C 0.8305(6) 0.3096(2) 0.2270(6) 0.0285(12) Uani 1 1 d . . . . .
C2 C 0.6702(7) 0.3097(3) 0.2880(6) 0.0362(13) Uani 1 1 d . . . . .
H2 H 0.614263 0.345639 0.307833 0.043 Uiso 1 1 calc R U . . .
C3 C 0.6008(6) 0.2557(2) 0.3163(7) 0.0330(13) Uani 1 1 d . . . . .
H3 H 0.494359 0.255298 0.356649 0.040 Uiso 1 1 calc R U . . .
C4 C 0.6761(7) 0.2014(3) 0.2900(7) 0.0397(14) Uani 1 1 d . . . . .
H4 H 0.621878 0.165335 0.312994 0.048 Uiso 1 1 calc R U . . .
C5 C 0.8320(6) 0.2004(2) 0.2296(6) 0.0299(12) Uani 1 1 d . . . . .
H5 H 0.883591 0.163443 0.211021 0.036 Uiso 1 1 calc R U . . .
C6 C 0.9166(6) 0.2554(2) 0.1948(6) 0.0247(11) Uani 1 1 d . . . . .
C7 C 1.0782(6) 0.2603(2) 0.1361(6) 0.0255(11) Uani 1 1 d . . . . .
C8 C 1.1480(7) 0.3150(2) 0.1049(7) 0.0330(12) Uani 1 1 d . . . . .
H8 H 1.254108 0.317476 0.064207 0.040 Uiso 1 1 calc R U . . .
C9 C 1.0586(7) 0.3664(2) 0.1349(6) 0.0342(13) Uani 1 1 d . . . . .
H9 H 1.104915 0.404155 0.114363 0.041 Uiso 1 1 calc R U . . .
O1 O 0.7833(5) 0.47269(16) 0.3135(5) 0.0383(9) Uani 1 1 d G . . . .
H1A H 0.855606 0.497190 0.279473 0.057 Uiso 1 1 d DG U . . .
H1B H 0.804898 0.473024 0.427563 0.057 Uiso 1 1 d G U . . .

loop_
_atom_site_aniso_label
_atom_site_aniso_U_11
_atom_site_aniso_U_22
_atom_site_aniso_U_33
_atom_site_aniso_U_23
_atom_site_aniso_U_13
_atom_site_aniso_U_12
Cd1 0.0362(3) 0.0240(3) 0.0223(2) -0.00008(14) 0.00992(16) -0.00129(16)
Cl1 0.0322(8) 0.0396(9) 0.0604(9) 0.0040(7) 0.0046(6) 0.0004(6)
Cl2 0.0435(8) 0.0206(7) 0.0282(6) -0.0004(5) 0.0097(5) -0.0054(6)
Cl3 0.0563(9) 0.0230(7) 0.0300(7) -0.0029(5) 0.0165(6) -0.0090(6)
Br1 0.0339(3) 0.0353(4) 0.0439(3) -0.0054(2) 0.0051(2) 0.0109(2)
N1 0.043(3) 0.023(2) 0.041(3) 0.000(2) 0.002(2) 0.010(2)
C1 0.030(3) 0.027(3) 0.029(3) -0.001(2) 0.004(2) 0.004(2)
C2 0.033(3) 0.047(4) 0.030(3) -0.006(2) 0.006(2) 0.009(3)
C3 0.019(3) 0.051(4) 0.028(3) -0.002(3) 0.002(2) -0.004(3)
C4 0.043(3) 0.049(4) 0.027(3) 0.007(3) 0.006(2) -0.018(3)
C5 0.033(3) 0.024(3) 0.032(3) 0.000(2) 0.000(2) -0.006(2)
C6 0.029(3) 0.023(3) 0.021(2) -0.0002(19) 0.001(2) 0.001(2)
C7 0.027(3) 0.028(3) 0.022(3) -0.004(2) 0.003(2) 0.002(2)
C8 0.030(3) 0.029(3) 0.041(3) -0.003(2) 0.008(2) -0.004(2)
C9 0.039(3) 0.026(3) 0.039(3) 0.003(2) 0.009(3) -0.007(2)
O1 0.038(2) 0.034(2) 0.045(2) -0.0027(18) 0.0131(18) -0.0042(18)

loop_
_atom_type_symbol
_atom_type_description
_atom_type_scat_dispersion_real
_atom_type_scat_dispersion_imag
_atom_type_scat_source
C C 0.0033 0.0016 'International Tables Vol C Tables 4.2.6.8 and 6.1.1.4'
H H 0.0000 0.0000 'International Tables Vol C Tables 4.2.6.8 and 6.1.1.4'
Br Br -0.2901 2.4595 'International Tables Vol C Tables 4.2.6.8 and 6.1.1.4'
Cd Cd -0.8075 1.2024 'International Tables Vol C Tables 4.2.6.8 and 6.1.1.4'
Cl Cl 0.1484 0.1585 'International Tables Vol C Tables 4.2.6.8 and 6.1.1.4'
N N 0.0061 0.0033 'International Tables Vol C Tables 4.2.6.8 and 6.1.1.4'
O O 0.0106 0.0060 'International Tables Vol C Tables 4.2.6.8 and 6.1.1.4'

loop_
_geom_angle_atom_site_label_1
_geom_angle_atom_site_label_2
_geom_angle_atom_site_label_3
_geom_angle
_geom_angle_site_symmetry_1
_geom_angle_site_symmetry_3
_geom_angle_publ_flag
Cl1 Cd1 Cl2 92.94(4) . 3_666 ?
Cl1 Cd1 Cl2 95.01(5) . . ?
Cl1 Cd1 Cl3 101.86(5) . 3_665 ?
Cl1 Cd1 Cl3 102.34(5) . . ?
Cl2 Cd1 Cl2 86.27(4) 3_666 . ?
Cl2 Cd1 Cl3 91.58(4) 3_666 3_665 ?
Cl2 Cd1 Cl3 163.08(5) . 3_665 ?
Cl3 Cd1 Cl2 93.22(4) . . ?
Cl3 Cd1 Cl2 164.70(5) . 3_666 ?
Cl3 Cd1 Cl3 84.46(4) . 3_665 ?
Cd1 Cl2 Cd1 93.73(4) 3_666 . ?
Cd1 Cl3 Cd1 95.55(4) . 3_665 ?
C1 N1 H1 118.1 . . ?
C9 N1 H1 118.1 . . ?
C9 N1 C1 123.7(4) . . ?
N1 C1 C2 120.7(5) . . ?
N1 C1 C6 117.1(5) . . ?
C2 C1 C6 122.2(5) . . ?
C1 C2 H2 121.4 . . ?
C3 C2 C1 117.2(5) . . ?
C3 C2 H2 121.4 . . ?
C2 C3 H3 117.8 . . ?
C2 C3 C4 124.3(5) . . ?
C4 C3 H3 117.8 . . ?
C3 C4 H4 120.3 . . ?
C3 C4 C5 119.3(5) . . ?
C5 C4 H4 120.3 . . ?
C4 C5 H5 119.6 . . ?
C4 C5 C6 120.7(5) . . ?
C6 C5 H5 119.6 . . ?
C1 C6 C5 116.2(5) . . ?
C7 C6 C1 117.7(4) . . ?
C7 C6 C5 126.0(4) . . ?
C6 C7 Br1 119.3(4) . . ?
C8 C7 Br1 119.0(4) . . ?
C8 C7 C6 121.8(5) . . ?
C7 C8 H8 120.7 . . ?
C7 C8 C9 118.5(5) . . ?
C9 C8 H8 120.7 . . ?
N1 C9 C8 121.1(5) . . ?
N1 C9 H9 119.5 . . ?
C8 C9 H9 119.5 . . ?
H1A O1 H1B 104.5 . . ?

loop_
_geom_bond_atom_site_label_1
_geom_bond_atom_site_label_2
_geom_bond_distance
_geom_bond_site_symmetry_2
_geom_bond_publ_flag
Cd1 Cl1 2.5403(14) . ?
Cd1 Cl2 2.6098(12) . ?
Cd1 Cl2 2.6091(12) 3_666 ?
Cd1 Cl3 2.5826(13) . ?
Cd1 Cl3 2.6112(12) 3_665 ?
Br1 C7 1.888(5) . ?
N1 H1 0.8600 . ?
N1 C1 1.380(6) . ?
N1 C9 1.308(6) . ?
C1 C2 1.401(7) . ?
C1 C6 1.411(6) . ?
C2 H2 0.9300 . ?
C2 C3 1.338(7) . ?
C3 H3 0.9300 . ?
C3 C4 1.365(7) . ?
C4 H4 0.9300 . ?
C4 C5 1.366(7) . ?
C5 H5 0.9300 . ?
C5 C6 1.427(6) . ?
C6 C7 1.407(7) . ?
C7 C8 1.360(6) . ?
C8 H8 0.9300 . ?
C8 C9 1.370(7) . ?
C9 H9 0.9300 . ?
O1 H1A 0.8498 . ?
O1 H1B 0.8500 . ?

loop_
_geom_torsion_atom_site_label_1
_geom_torsion_atom_site_label_2
_geom_torsion_atom_site_label_3
_geom_torsion_atom_site_label_4
_geom_torsion
_geom_torsion_site_symmetry_1
_geom_torsion_site_symmetry_2
_geom_torsion_site_symmetry_3
_geom_torsion_site_symmetry_4
_geom_torsion_publ_flag
Br1 C7 C8 C9 -178.7(4) . . . . ?
N1 C1 C2 C3 179.0(4) . . . . ?
N1 C1 C6 C5 -179.2(4) . . . . ?
N1 C1 C6 C7 2.3(6) . . . . ?
C1 N1 C9 C8 0.4(7) . . . . ?
C1 C2 C3 C4 0.1(8) . . . . ?
C1 C6 C7 Br1 177.6(3) . . . . ?
C1 C6 C7 C8 -2.2(7) . . . . ?
C2 C1 C6 C5 -0.6(7) . . . . ?
C2 C1 C6 C7 -179.1(4) . . . . ?
C2 C3 C4 C5 -0.5(8) . . . . ?
C3 C4 C5 C6 0.3(7) . . . . ?
C4 C5 C6 C1 0.3(7) . . . . ?
C4 C5 C6 C7 178.6(5) . . . . ?
C5 C6 C7 Br1 -0.8(6) . . . . ?
C5 C6 C7 C8 179.4(4) . . . . ?
C6 C1 C2 C3 0.5(7) . . . . ?
C6 C7 C8 C9 1.1(7) . . . . ?
C7 C8 C9 N1 -0.1(7) . . . . ?
C9 N1 C1 C2 180.0(5) . . . . ?
C9 N1 C1 C6 -1.5(7) . . . . ?
